data_4311012
loop_
_publ_author_name
'Thomas Devic'
'Patrick Batail'
'Marc Fourmigu\'e'
'Narcis Avarvari'

_publ_section_title
;
 Unexpected Reactivity of PdCl2 and PtCl2 Complexes of the Unsaturated
 Diphosphineo-Me2TTF(PPh2)2 toward Chloride Abstraction with Thallium
 Triflate
;
_journal_name_full 'Inorganic Chemistry'
_journal_page_first 3136
_journal_page_last 3141
_journal_paper_doi 10.1021/ic035447y
_journal_volume 43
_journal_year 2004
_chemical_formula_moiety C37H36Cl2F3O4P2PdS5Tl
_chemical_formula_sum 'C37 H36 Cl2 F3 O4 P2 Pd S5 Tl'
_chemical_formula_weight 1205.57
_chemical_name_common 'DM-TTF-(PPh2)2PdCl2, Tl(OTf), Et2O'
_chemical_name_systematic
;
 ?
;
_space_group_IT_number 14
_symmetry_cell_setting monoclinic
_symmetry_space_group_name_Hall '-P 2yn'
_symmetry_space_group_name_H-M 'P 1 21/n 1'
_atom_sites_solution_hydrogens geom
_atom_sites_solution_primary direct
_atom_sites_solution_secondary difmap
_audit_creation_method SHELXL-97
_cell_angle_alpha 90.00
_cell_angle_beta 96.044(6)
_cell_angle_gamma 90.00
_cell_formula_units_Z 4
_cell_length_a 9.9545(5)
_cell_length_b 18.5549(13)
_cell_length_c 23.9138(13)
_cell_measurement_reflns_used 8000
_cell_measurement_temperature 293(2)
_cell_measurement_theta_max 25.7
_cell_measurement_theta_min 2.0
_cell_volume 4392.4(5)
_computing_cell_refinement 'CELL, Stoe-IPDS'
_computing_data_collection 'EXPOSE, Stoe-IPDS'
_computing_data_reduction 'INTEGRATE, Stoe-IPDS'
_computing_structure_refinement 'SHELXL-97 (Sheldrick, 1997)'
_computing_structure_solution 'SHELXS-86 (Sheldrick, 1986)'
_diffrn_ambient_temperature 293(2)
_diffrn_detector_area_resol_mean 6.66
_diffrn_measured_fraction_theta_full 0.965
_diffrn_measured_fraction_theta_max 0.965
_diffrn_measurement_device_type area_detector
_diffrn_measurement_method 'rotation, phi incr. 1.0'
_diffrn_radiation_monochromator graphite
_diffrn_radiation_source 'fine-focus sealed tube'
_diffrn_radiation_type MoK\a
_diffrn_radiation_wavelength 0.71073
_diffrn_reflns_av_R_equivalents 0.0668
_diffrn_reflns_av_sigmaI/netI 0.1132
_diffrn_reflns_limit_h_max 11
_diffrn_reflns_limit_h_min -12
_diffrn_reflns_limit_k_max 22
_diffrn_reflns_limit_k_min 0
_diffrn_reflns_limit_l_max 29
_diffrn_reflns_limit_l_min 0
_diffrn_reflns_number 36124
_diffrn_reflns_theta_full 25.86
_diffrn_reflns_theta_max 25.86
_diffrn_reflns_theta_min 2.03
_exptl_absorpt_coefficient_mu 4.556
_exptl_absorpt_correction_T_max 0.783
_exptl_absorpt_correction_T_min 0.603
_exptl_absorpt_correction_type numerical
_exptl_absorpt_process_details 'FACEIT, Stoe-IPDS'
_exptl_crystal_colour red
_exptl_crystal_density_diffrn 1.823
_exptl_crystal_density_method 'not measured'
_exptl_crystal_description needle
_exptl_crystal_F_000 2352
_exptl_crystal_size_max 0.77
_exptl_crystal_size_mid 0.07
_exptl_crystal_size_min 0.06
_refine_diff_density_max 0.675
_refine_diff_density_min -0.580
_refine_diff_density_rms 0.092
_refine_ls_extinction_method none
_refine_ls_goodness_of_fit_ref 0.696
_refine_ls_hydrogen_treatment constr
_refine_ls_matrix_type full
_refine_ls_number_parameters 471
_refine_ls_number_reflns 8198
_refine_ls_number_restraints 6
_refine_ls_restrained_S_all 0.709
_refine_ls_R_factor_all 0.0948
_refine_ls_R_factor_gt 0.0394
_refine_ls_shift/su_max 0.001
_refine_ls_shift/su_mean 0.000
_refine_ls_structure_factor_coef Fsqd
_refine_ls_weighting_details 'calc w=1/[\s^2^(Fo^2^)+(0.0382P)^2^+0.0000P] where P=(Fo^2^+2Fc^2^)/3'
_refine_ls_weighting_scheme calc
_refine_ls_wR_factor_gt 0.0852
_refine_ls_wR_factor_ref 0.0945
_reflns_number_gt 3645
_reflns_number_total 8198
_reflns_threshold_expression >2sigma(I)
_cod_data_source_file ic035447ysi20040211_051635_2.cif
_cod_data_source_block P2PdCl2,Tl(OTf)
_cod_original_cell_volume 4392.4(4)
_cod_database_code 4311012

loop_
_symmetry_equiv_pos_as_xyz
'x, y, z'
'-x+1/2, y+1/2, -z+1/2'
'-x, -y, -z'
'x-1/2, -y-1/2, z-1/2'

loop_
_atom_site_label
_atom_site_type_symbol
_atom_site_fract_x
_atom_site_fract_y
_atom_site_fract_z
_atom_site_U_iso_or_equiv
_atom_site_adp_type
_atom_site_occupancy
_atom_site_symmetry_multiplicity
_atom_site_calc_flag
_atom_site_refinement_flags
_atom_site_disorder_assembly
_atom_site_disorder_group
Tl1 Tl 0.51619(4) 0.97455(2) 0.081983(17) 0.09457(16) Uani 1 1 d . . .
S5 S 0.4569(3) 0.84405(17) 0.19578(11) 0.1000(8) Uani 1 1 d . . .
O1 O 0.3769(8) 0.8745(6) 0.1501(3) 0.165(4) Uani 1 1 d . . .
O2 O 0.5929(8) 0.8604(6) 0.1901(3) 0.180(4) Uani 1 1 d . . .
O3 O 0.4299(19) 0.7785(5) 0.2108(5) 0.317(10) Uani 1 1 d . . .
C33 C 0.4216(13) 0.8943(9) 0.2528(6) 0.121(4) Uani 1 1 d . . .
F1 F 0.2983(9) 0.8946(7) 0.2621(4) 0.242(5) Uani 1 1 d . . .
F2 F 0.4837(10) 0.8786(6) 0.3000(3) 0.214(5) Uani 1 1 d . . .
F3 F 0.4451(14) 0.9618(6) 0.2478(4) 0.233(5) Uani 1 1 d . . .
Pd1 Pd 0.70014(5) 0.15417(3) 0.02829(2) 0.04910(15) Uani 1 1 d . . .
Cl1 Cl 0.75431(19) 0.03252(10) 0.01427(9) 0.0724(6) Uani 1 1 d . . .
Cl2 Cl 0.46772(18) 0.12740(10) 0.02541(9) 0.0713(6) Uani 1 1 d . . .
P1 P 0.91747(17) 0.18413(9) 0.03122(7) 0.0462(4) Uani 1 1 d . . .
P2 P 0.65591(17) 0.27037(10) 0.04089(8) 0.0516(5) Uani 1 1 d . . .
S1 S 1.07729(18) 0.32980(10) 0.03814(9) 0.0673(6) Uani 1 1 d . . .
S2 S 0.8249(2) 0.41230(10) 0.03919(10) 0.0773(6) Uani 1 1 d . . .
S3 S 1.2438(2) 0.46596(12) 0.09893(10) 0.0789(6) Uani 1 1 d . . .
S4 S 0.9946(2) 0.54832(11) 0.09459(11) 0.0865(7) Uani 1 1 d . . .
C1 C 0.9267(6) 0.2808(4) 0.0378(3) 0.0508(17) Uani 1 1 d . . .
C2 C 0.8120(6) 0.3187(3) 0.0400(3) 0.0517(17) Uani 1 1 d . . .
C4 C 1.0718(7) 0.4672(4) 0.0793(3) 0.0593(19) Uani 1 1 d . . .
C3 C 1.0015(7) 0.4114(4) 0.0548(3) 0.0591(19) Uani 1 1 d . . .
C5 C 1.2505(11) 0.5465(5) 0.1372(4) 0.090(3) Uani 1 1 d . . .
C6 C 1.1352(11) 0.5851(5) 0.1339(4) 0.092(3) Uani 1 1 d . . .
C7 C 1.3828(11) 0.5654(7) 0.1697(5) 0.151(5) Uani 1 1 d . . .
H7A H 1.4478 0.5284 0.1646 0.227 Uiso 1 1 calc R . .
H7B H 1.3710 0.5693 0.2089 0.227 Uiso 1 1 calc R . .
H7C H 1.4144 0.6105 0.1565 0.227 Uiso 1 1 calc R . .
C8 C 1.1175(13) 0.6572(5) 0.1615(5) 0.152(5) Uani 1 1 d . . .
H8A H 1.0261 0.6733 0.1528 0.228 Uiso 1 1 calc R . .
H8B H 1.1780 0.6916 0.1477 0.228 Uiso 1 1 calc R . .
H8C H 1.1373 0.6524 0.2015 0.228 Uiso 1 1 calc R . .
C9 C 0.9934(6) 0.1657(3) -0.0322(3) 0.0494(17) Uani 1 1 d . . .
C10 C 0.9122(7) 0.1518(4) -0.0813(3) 0.065(2) Uani 1 1 d . . .
H10 H 0.8191 0.1488 -0.0808 0.079 Uiso 1 1 calc R . .
C11 C 0.9675(9) 0.1423(5) -0.1310(3) 0.086(3) Uani 1 1 d . . .
H11 H 0.9123 0.1326 -0.1640 0.103 Uiso 1 1 calc R . .
C12 C 1.1063(9) 0.1474(5) -0.1316(4) 0.086(3) Uani 1 1 d . . .
H12 H 1.1441 0.1408 -0.1652 0.103 Uiso 1 1 calc R . .
C13 C 1.1869(8) 0.1618(4) -0.0842(4) 0.071(2) Uani 1 1 d . . .
H13 H 1.2797 0.1658 -0.0853 0.085 Uiso 1 1 calc R . .
C14 C 1.1326(7) 0.1708(4) -0.0334(3) 0.0611(19) Uani 1 1 d . . .
H14 H 1.1887 0.1802 -0.0006 0.073 Uiso 1 1 calc R . .
C15 C 1.0281(6) 0.1475(3) 0.0890(3) 0.0480(16) Uani 1 1 d . . .
C16 C 1.0856(7) 0.0804(4) 0.0843(3) 0.0572(19) Uani 1 1 d . . .
H16 H 1.0689 0.0543 0.0511 0.069 Uiso 1 1 calc R . .
C17 C 1.1666(8) 0.0526(4) 0.1282(4) 0.076(2) Uani 1 1 d . . .
H17 H 1.2056 0.0075 0.1248 0.091 Uiso 1 1 calc R . .
C18 C 1.1916(9) 0.0908(5) 0.1779(4) 0.088(3) Uani 1 1 d . . .
H18 H 1.2501 0.0722 0.2073 0.106 Uiso 1 1 calc R . .
C19 C 1.1305(9) 0.1553(5) 0.1835(3) 0.085(3) Uani 1 1 d . . .
H19 H 1.1427 0.1799 0.2175 0.102 Uiso 1 1 calc R . .
C20 C 1.0508(7) 0.1842(4) 0.1388(3) 0.063(2) Uani 1 1 d . . .
H20 H 1.0116 0.2293 0.1424 0.075 Uiso 1 1 calc R . .
C21 C 0.5363(7) 0.3118(4) -0.0115(3) 0.0577(19) Uani 1 1 d . . .
C22 C 0.5080(8) 0.2811(4) -0.0641(3) 0.069(2) Uani 1 1 d . . .
H22 H 0.5508 0.2388 -0.0731 0.083 Uiso 1 1 calc R . .
C23 C 0.4165(9) 0.3137(5) -0.1027(4) 0.090(3) Uani 1 1 d . . .
H23 H 0.3979 0.2933 -0.1382 0.108 Uiso 1 1 calc R . .
C24 C 0.3525(9) 0.3751(6) -0.0900(5) 0.097(3) Uani 1 1 d . . .
H24 H 0.2892 0.3960 -0.1165 0.117 Uiso 1 1 calc R . .
C25 C 0.3808(9) 0.4060(5) -0.0387(4) 0.092(3) Uani 1 1 d . . .
H25 H 0.3379 0.4487 -0.0306 0.110 Uiso 1 1 calc R . .
C26 C 0.4709(8) 0.3755(4) 0.0008(4) 0.078(2) Uani 1 1 d . . .
H26 H 0.4890 0.3970 0.0359 0.093 Uiso 1 1 calc R . .
C27 C 0.5972(7) 0.2897(4) 0.1080(3) 0.062(2) Uani 1 1 d . . .
C28 C 0.6837(9) 0.3110(6) 0.1538(4) 0.105(3) Uani 1 1 d . . .
H28 H 0.7742 0.3185 0.1492 0.126 Uiso 1 1 calc R . .
C29 C 0.6421(12) 0.3214(9) 0.2052(4) 0.177(7) Uani 1 1 d . . .
H29 H 0.7030 0.3353 0.2354 0.213 Uiso 1 1 calc R . .
C30 C 0.5090(13) 0.3111(9) 0.2119(5) 0.165(6) Uani 1 1 d . . .
H30 H 0.4796 0.3174 0.2472 0.198 Uiso 1 1 calc R . .
C31 C 0.4175(10) 0.2914(6) 0.1673(4) 0.104(3) Uani 1 1 d . . .
H31 H 0.3264 0.2868 0.1720 0.125 Uiso 1 1 calc R . .
C32 C 0.4624(8) 0.2784(5) 0.1156(3) 0.076(2) Uani 1 1 d . . .
H32 H 0.4024 0.2621 0.0859 0.091 Uiso 1 1 calc R . .
C34 C 0.5914(15) 0.1109(8) 0.1874(6) 0.169(5) Uiso 1 1 d D . .
C35 C 0.7069(16) 0.1002(9) 0.1702(6) 0.174(5) Uiso 1 1 d D . .
O4 O 0.8061(14) 0.0421(8) 0.1876(6) 0.249(5) Uiso 1 1 d D . .
C36 C 0.802(2) 0.0261(12) 0.2495(8) 0.250(9) Uiso 1 1 d D . .
C37 C 0.742(2) 0.1000(14) 0.2697(7) 0.332(13) Uiso 1 1 d D . .

loop_
_atom_site_aniso_label
_atom_site_aniso_U_11
_atom_site_aniso_U_22
_atom_site_aniso_U_33
_atom_site_aniso_U_23
_atom_site_aniso_U_13
_atom_site_aniso_U_12
Tl1 0.1003(3) 0.0855(3) 0.1019(3) 0.0086(2) 0.0296(2) -0.0057(2)
S5 0.118(2) 0.111(2) 0.0721(17) -0.0070(17) 0.0153(16) -0.0039(18)
O1 0.126(7) 0.276(11) 0.085(5) 0.044(6) -0.017(5) -0.051(7)
O2 0.087(6) 0.309(13) 0.146(7) -0.020(7) 0.025(5) 0.054(7)
O3 0.72(3) 0.087(6) 0.179(10) 0.002(7) 0.199(14) -0.040(11)
C33 0.102(9) 0.156(12) 0.111(10) 0.002(9) 0.043(8) -0.011(8)
F1 0.145(8) 0.418(16) 0.177(8) -0.032(9) 0.088(7) -0.008(9)
F2 0.258(11) 0.303(12) 0.070(4) -0.041(6) -0.031(5) 0.110(9)
F3 0.359(15) 0.145(7) 0.212(10) -0.034(7) 0.105(10) 0.011(9)
Pd1 0.0364(3) 0.0501(3) 0.0617(3) -0.0021(3) 0.0095(2) 0.0078(2)
Cl1 0.0575(11) 0.0518(11) 0.1106(16) -0.0087(11) 0.0224(11) 0.0062(9)
Cl2 0.0391(10) 0.0705(12) 0.1048(16) -0.0008(11) 0.0102(10) 0.0026(9)
P1 0.0383(10) 0.0447(10) 0.0562(11) -0.0021(9) 0.0079(8) 0.0112(8)
P2 0.0383(10) 0.0570(11) 0.0596(12) -0.0036(9) 0.0051(8) 0.0133(8)
S1 0.0480(11) 0.0473(11) 0.1083(16) -0.0013(11) 0.0166(11) 0.0069(8)
S2 0.0584(13) 0.0473(12) 0.1245(19) -0.0003(12) 0.0019(12) 0.0178(9)
S3 0.0619(13) 0.0729(14) 0.1041(17) -0.0019(13) 0.0197(12) -0.0054(11)
S4 0.0964(18) 0.0523(12) 0.1112(19) -0.0057(12) 0.0127(14) 0.0139(11)
C1 0.046(4) 0.052(4) 0.055(4) -0.005(3) 0.007(3) 0.008(3)
C2 0.045(4) 0.045(4) 0.065(5) -0.004(3) 0.003(3) 0.015(3)
C4 0.072(5) 0.043(4) 0.064(5) 0.002(4) 0.015(4) 0.011(4)
C3 0.056(5) 0.040(4) 0.081(5) -0.001(4) 0.011(4) 0.005(3)
C5 0.094(7) 0.089(7) 0.092(7) -0.012(5) 0.035(6) -0.030(6)
C6 0.112(8) 0.062(6) 0.109(7) -0.016(5) 0.038(6) -0.028(6)
C7 0.102(9) 0.208(13) 0.146(10) -0.071(10) 0.026(8) -0.068(9)
C8 0.195(13) 0.071(7) 0.196(13) -0.043(8) 0.051(10) -0.018(8)
C9 0.036(4) 0.049(4) 0.063(5) 0.001(4) 0.007(3) 0.007(3)
C10 0.043(4) 0.095(6) 0.059(5) 0.002(5) 0.009(4) -0.003(4)
C11 0.077(6) 0.132(8) 0.049(5) -0.006(5) 0.004(4) -0.006(6)
C12 0.073(6) 0.132(8) 0.056(5) 0.004(5) 0.025(5) 0.005(6)
C13 0.047(5) 0.090(6) 0.078(6) 0.003(5) 0.019(4) 0.012(4)
C14 0.041(4) 0.079(5) 0.063(5) -0.001(4) 0.006(4) 0.009(4)
C15 0.046(4) 0.046(4) 0.053(4) -0.003(4) 0.011(3) 0.008(3)
C16 0.055(5) 0.047(4) 0.070(5) -0.005(4) 0.005(4) 0.017(3)
C17 0.073(6) 0.059(5) 0.096(7) 0.007(5) 0.013(5) 0.027(4)
C18 0.080(7) 0.095(7) 0.085(7) 0.019(6) -0.016(5) 0.022(5)
C19 0.097(7) 0.093(7) 0.061(5) 0.003(5) -0.011(5) 0.013(6)
C20 0.066(5) 0.058(5) 0.063(5) -0.005(4) 0.004(4) 0.014(4)
C21 0.042(4) 0.067(5) 0.066(5) 0.000(4) 0.012(4) 0.013(4)
C22 0.068(5) 0.077(5) 0.061(5) 0.007(5) 0.004(4) 0.025(4)
C23 0.090(7) 0.112(8) 0.064(6) 0.008(5) -0.011(5) 0.016(6)
C24 0.072(6) 0.128(9) 0.090(7) 0.039(7) 0.003(6) 0.045(6)
C25 0.084(7) 0.091(7) 0.098(7) 0.018(6) 0.005(6) 0.054(5)
C26 0.068(6) 0.070(5) 0.095(6) -0.001(5) 0.008(5) 0.038(4)
C27 0.046(5) 0.080(5) 0.060(5) -0.009(4) 0.004(4) 0.016(4)
C28 0.064(6) 0.171(10) 0.080(6) -0.050(7) 0.002(5) 0.011(6)
C29 0.081(8) 0.37(2) 0.081(8) -0.102(11) 0.007(6) -0.007(10)
C30 0.104(10) 0.32(2) 0.071(7) -0.073(10) 0.027(7) 0.005(11)
C31 0.071(7) 0.160(10) 0.089(7) -0.019(7) 0.035(6) 0.005(6)
C32 0.056(5) 0.101(6) 0.071(6) -0.025(5) 0.013(4) 0.008(4)

loop_
_atom_type_symbol
_atom_type_description
_atom_type_scat_dispersion_real
_atom_type_scat_dispersion_imag
_atom_type_scat_source
C C 0.0033 0.0016 'International Tables Vol C Tables 4.2.6.8 and 6.1.1.4'
H H 0.0000 0.0000 'International Tables Vol C Tables 4.2.6.8 and 6.1.1.4'
F F 0.0171 0.0103 'International Tables Vol C Tables 4.2.6.8 and 6.1.1.4'
O O 0.0106 0.0060 'International Tables Vol C Tables 4.2.6.8 and 6.1.1.4'
P P 0.1023 0.0942 'International Tables Vol C Tables 4.2.6.8 and 6.1.1.4'
Pd Pd -0.9988 1.0072 'International Tables Vol C Tables 4.2.6.8 and 6.1.1.4'
S S 0.1246 0.1234 'International Tables Vol C Tables 4.2.6.8 and 6.1.1.4'
Tl Tl -2.8358 9.6688 'International Tables Vol C Tables 4.2.6.8 and 6.1.1.4'
Cl Cl 0.1484 0.1585 'International Tables Vol C Tables 4.2.6.8 and 6.1.1.4'

loop_
_geom_angle_atom_site_label_1
_geom_angle_atom_site_label_2
_geom_angle_atom_site_label_3
_geom_angle
_geom_angle_site_symmetry_1
_geom_angle_site_symmetry_3
_geom_angle_publ_flag
O3 S5 O1 118.3(9) . . ?
O3 S5 O2 117.1(10) . . ?
O1 S5 O2 108.2(5) . . ?
O3 S5 C33 102.8(7) . . ?
O1 S5 C33 104.6(7) . . ?
O2 S5 C33 103.8(6) . . ?
F2 C33 F1 103.6(11) . . ?
F2 C33 F3 103.5(14) . . ?
F1 C33 F3 101.6(14) . . ?
F2 C33 S5 117.5(11) . . ?
F1 C33 S5 115.0(11) . . ?
F3 C33 S5 113.7(10) . . ?
P2 Pd1 P1 87.67(6) . . ?
P2 Pd1 Cl1 178.04(7) . . ?
P1 Pd1 Cl1 90.43(6) . . ?
P2 Pd1 Cl2 90.03(7) . . ?
P1 Pd1 Cl2 177.69(7) . . ?
Cl1 Pd1 Cl2 91.87(7) . . ?
C9 P1 C1 103.9(3) . . ?
C9 P1 C15 107.3(3) . . ?
C1 P1 C15 106.6(3) . . ?
C9 P1 Pd1 114.8(2) . . ?
C1 P1 Pd1 106.9(2) . . ?
C15 P1 Pd1 116.3(2) . . ?
C2 P2 C27 105.9(3) . . ?
C2 P2 C21 106.7(3) . . ?
C27 P2 C21 106.3(3) . . ?
C2 P2 Pd1 107.4(2) . . ?
C27 P2 Pd1 113.6(3) . . ?
C21 P2 Pd1 116.3(3) . . ?
C1 S1 C3 93.5(3) . . ?
C2 S2 C3 93.5(3) . . ?
C4 S3 C5 96.4(4) . . ?
C6 S4 C4 96.0(4) . . ?
C2 C1 S1 117.1(5) . . ?
C2 C1 P1 119.2(5) . . ?
S1 C1 P1 123.5(4) . . ?
C1 C2 S2 117.2(5) . . ?
C1 C2 P2 118.5(5) . . ?
S2 C2 P2 124.3(4) . . ?
C3 C4 S3 124.2(5) . . ?
C3 C4 S4 122.2(6) . . ?
S3 C4 S4 113.6(4) . . ?
C4 C3 S1 123.0(5) . . ?
C4 C3 S2 123.1(5) . . ?
S1 C3 S2 113.9(4) . . ?
C6 C5 C7 127.0(10) . . ?
C6 C5 S3 116.0(8) . . ?
C7 C5 S3 117.0(8) . . ?
C5 C6 C8 125.7(10) . . ?
C5 C6 S4 117.0(7) . . ?
C8 C6 S4 117.3(9) . . ?
C10 C9 C14 119.4(6) . . ?
C10 C9 P1 119.6(5) . . ?
C14 C9 P1 120.8(5) . . ?
C11 C10 C9 120.6(7) . . ?
C10 C11 C12 119.5(7) . . ?
C13 C12 C11 120.7(7) . . ?
C12 C13 C14 120.5(7) . . ?
C13 C14 C9 119.3(7) . . ?
C20 C15 C16 119.2(7) . . ?
C20 C15 P1 120.6(5) . . ?
C16 C15 P1 120.1(6) . . ?
C17 C16 C15 119.9(7) . . ?
C16 C17 C18 120.6(7) . . ?
C19 C18 C17 119.7(8) . . ?
C18 C19 C20 119.7(8) . . ?
C15 C20 C19 120.8(7) . . ?
C22 C21 C26 119.0(7) . . ?
C22 C21 P2 120.8(5) . . ?
C26 C21 P2 120.2(6) . . ?
C23 C22 C21 119.4(8) . . ?
C24 C23 C22 121.0(9) . . ?
C23 C24 C25 120.0(9) . . ?
C26 C25 C24 120.9(8) . . ?
C25 C26 C21 119.7(8) . . ?
C28 C27 C32 118.0(7) . . ?
C28 C27 P2 122.1(6) . . ?
C32 C27 P2 119.7(6) . . ?
C29 C28 C27 122.6(9) . . ?
C28 C29 C30 118.8(10) . . ?
C29 C30 C31 121.1(9) . . ?
C30 C31 C32 119.3(9) . . ?
C31 C32 C27 120.0(8) . . ?
C34 C35 O4 127.9(15) . . ?
C35 O4 C36 109.2(14) . . ?
O4 C36 C37 100.2(15) . . ?

loop_
_geom_bond_atom_site_label_1
_geom_bond_atom_site_label_2
_geom_bond_distance
_geom_bond_site_symmetry_2
_geom_bond_publ_flag
S5 O3 1.303(9) . ?
S5 O1 1.401(8) . ?
S5 O2 1.408(8) . ?
S5 C33 1.719(13) . ?
C33 F2 1.262(14) . ?
C33 F1 1.271(12) . ?
C33 F3 1.281(14) . ?
Pd1 P2 2.2274(19) . ?
Pd1 P1 2.2277(18) . ?
Pd1 Cl1 2.3529(19) . ?
Pd1 Cl2 2.3602(18) . ?
P1 C9 1.798(7) . ?
P1 C1 1.801(7) . ?
P1 C15 1.806(7) . ?
P2 C2 1.796(7) . ?
P2 C27 1.801(7) . ?
P2 C21 1.806(7) . ?
S1 C1 1.753(7) . ?
S1 C3 1.755(7) . ?
S2 C2 1.741(7) . ?
S2 C3 1.758(7) . ?
S3 C4 1.727(8) . ?
S3 C5 1.749(9) . ?
S4 C6 1.741(10) . ?
S4 C4 1.745(7) . ?
C1 C2 1.347(8) . ?
C4 C3 1.350(9) . ?
C5 C6 1.348(12) . ?
C5 C7 1.500(13) . ?
C6 C8 1.509(12) . ?
C9 C10 1.378(9) . ?
C9 C14 1.392(8) . ?
C10 C11 1.372(9) . ?
C11 C12 1.387(11) . ?
C12 C13 1.347(10) . ?
C13 C14 1.389(9) . ?
C15 C20 1.371(9) . ?
C15 C16 1.380(8) . ?
C16 C17 1.356(10) . ?
C17 C18 1.383(11) . ?
C18 C19 1.357(11) . ?
C19 C20 1.371(10) . ?
C21 C22 1.382(9) . ?
C21 C26 1.396(9) . ?
C22 C23 1.368(10) . ?
C23 C24 1.355(12) . ?
C24 C25 1.357(12) . ?
C25 C26 1.356(11) . ?
C27 C28 1.379(10) . ?
C27 C32 1.389(9) . ?
C28 C29 1.350(12) . ?
C29 C30 1.365(14) . ?
C30 C31 1.376(13) . ?
C31 C32 1.379(10) . ?
C34 C35 1.276(13) . ?
C35 O4 1.492(13) . ?
O4 C36 1.514(15) . ?
C36 C37 1.589(17) . ?
